data_7002336
loop_
_publ_author_name
'Marchetti, Fabio'
'Pampaloni, Guido'
'Zacchini, Stefano'

_publ_section_title
;
 The reactivity of 1,1-dialkoxyalkanes with niobium and tantalum
 pentahalides. Formation of coordination compounds, C--H and C--C bond
 activation and the X-ray structure of the stable carboxonium species
 [Me2C&#xE001;CHC(&#xE001;OMe)Me][NbCl5(OMe)]
;
_journal_issue 38
_journal_name_full 'Dalton Transactions'
_journal_page_first 8096
_journal_page_last 8106
_journal_paper_doi 10.1039/b907774j
_journal_year 2009
_chemical_formula_sum 'C4 H12 Cl6 O4 Ta2'
_chemical_formula_weight 698.74
_chemical_name_systematic
;
?
;
_space_group_IT_number 2
_symmetry_cell_setting triclinic
_symmetry_space_group_name_Hall '-P 1'
_symmetry_space_group_name_H-M 'P -1'
_atom_sites_solution_hydrogens geom
_atom_sites_solution_primary direct
_atom_sites_solution_secondary difmap
_audit_creation_method SHELXL-97
_cell_angle_alpha 75.852(3)
_cell_angle_beta 89.165(3)
_cell_angle_gamma 85.452(3)
_cell_formula_units_Z 2
_cell_length_a 8.170(2)
_cell_length_b 9.062(2)
_cell_length_c 10.634(3)
_cell_measurement_reflns_used 4589
_cell_measurement_temperature 100(2)
_cell_measurement_theta_max 28.317
_cell_measurement_theta_min 2.325
_cell_volume 761.0(3)
_computing_structure_refinement 'SHELXL-97 (Sheldrick, 1997)'
_computing_structure_solution 'SHELXS-97 (Sheldrick, 1990)'
_diffrn_ambient_temperature 100(2)
_diffrn_measured_fraction_theta_full 0.963
_diffrn_measured_fraction_theta_max 0.963
_diffrn_measurement_device_type 'CCD area detector'
_diffrn_measurement_method 'phi and omega scans'
_diffrn_radiation_monochromator graphite
_diffrn_radiation_source 'fine-focus sealed tube'
_diffrn_radiation_type MoK\a
_diffrn_radiation_wavelength 0.71073
_diffrn_reflns_av_R_equivalents 0.0417
_diffrn_reflns_av_sigmaI/netI 0.0556
_diffrn_reflns_limit_h_max 10
_diffrn_reflns_limit_h_min -10
_diffrn_reflns_limit_k_max 11
_diffrn_reflns_limit_k_min -11
_diffrn_reflns_limit_l_max 13
_diffrn_reflns_limit_l_min -13
_diffrn_reflns_number 8153
_diffrn_reflns_theta_full 27.50
_diffrn_reflns_theta_max 27.50
_diffrn_reflns_theta_min 1.98
_exptl_absorpt_coefficient_mu 15.413
_exptl_absorpt_correction_T_max 0.2592
_exptl_absorpt_correction_T_min 0.1577
_exptl_absorpt_correction_type empirical
_exptl_crystal_colour colourless
_exptl_crystal_density_diffrn 3.049
_exptl_crystal_density_method 'not measured'
_exptl_crystal_description prism
_exptl_crystal_F_000 632
_exptl_crystal_size_max 0.19
_exptl_crystal_size_mid 0.16
_exptl_crystal_size_min 0.12
_refine_diff_density_max 4.121
_refine_diff_density_min -2.710
_refine_diff_density_rms 0.480
_refine_ls_extinction_method none
_refine_ls_goodness_of_fit_ref 1.191
_refine_ls_hydrogen_treatment constr
_refine_ls_matrix_type full
_refine_ls_number_parameters 149
_refine_ls_number_reflns 3374
_refine_ls_number_restraints 6
_refine_ls_restrained_S_all 1.190
_refine_ls_R_factor_all 0.0581
_refine_ls_R_factor_gt 0.0519
_refine_ls_shift/su_max 0.000
_refine_ls_shift/su_mean 0.000
_refine_ls_structure_factor_coef Fsqd
_refine_ls_weighting_details 'calc w=1/[\s^2^(Fo^2^)+(0.0415P)^2^+49.0290P] where P=(Fo^2^+2Fc^2^)/3'
_refine_ls_weighting_scheme calc
_refine_ls_wR_factor_gt 0.1640
_refine_ls_wR_factor_ref 0.1674
_reflns_number_gt 2875
_reflns_number_total 3374
_reflns_threshold_expression >2sigma(I)
_cod_data_source_file b907774j.txt
_cod_data_source_block ppp-1
_cod_original_cell_volume 761.1(3)
_cod_original_sg_symbol_H-M P-1
_cod_database_code 7002336

loop_
_symmetry_equiv_pos_as_xyz
'x, y, z'
'-x, -y, -z'

loop_
_atom_site_label
_atom_site_type_symbol
_atom_site_fract_x
_atom_site_fract_y
_atom_site_fract_z
_atom_site_U_iso_or_equiv
_atom_site_adp_type
_atom_site_occupancy
_atom_site_symmetry_multiplicity
_atom_site_calc_flag
_atom_site_refinement_flags
_atom_site_disorder_assembly
_atom_site_disorder_group
C1 C 0.567(2) 0.033(2) 0.2516(14) 0.025(4) Uani 1 1 d . . .
H1A H 0.4804 0.0881 0.1915 0.038 Uiso 1 1 calc R . .
H1B H 0.5965 -0.0666 0.2336 0.038 Uiso 1 1 calc R . .
H1C H 0.6640 0.0924 0.2403 0.038 Uiso 1 1 calc R . .
C2 C 0.423(3) 0.428(2) 0.1837(17) 0.030(4) Uani 1 1 d . . .
H2A H 0.5201 0.4078 0.1338 0.045 Uiso 1 1 calc R . .
H2B H 0.4158 0.5351 0.1889 0.045 Uiso 1 1 calc R . .
H2C H 0.3242 0.4091 0.1407 0.045 Uiso 1 1 calc R . .
C3 C 0.938(2) -0.008(2) 0.7602(15) 0.021(3) Uani 1 1 d . . .
H3A H 0.9110 0.0963 0.7079 0.032 Uiso 1 1 calc R . .
H3B H 0.8400 -0.0649 0.7706 0.032 Uiso 1 1 calc R . .
H3C H 1.0239 -0.0586 0.7167 0.032 Uiso 1 1 calc R . .
C4 C 0.976(3) 0.431(2) 0.6772(18) 0.035(4) Uani 1 1 d . . .
H4A H 1.0949 0.4267 0.6635 0.053 Uiso 1 1 calc R . .
H4B H 0.9362 0.5352 0.6808 0.053 Uiso 1 1 calc R . .
H4C H 0.9216 0.4040 0.6055 0.053 Uiso 1 1 calc R . .
Cl1 Cl 0.7470(5) 0.2203(5) 0.4636(4) 0.0228(8) Uani 1 1 d . . .
Cl2 Cl 0.4339(6) 0.3415(5) 0.6180(4) 0.0260(8) Uani 1 1 d . . .
Cl3 Cl 0.1778(5) 0.1643(5) 0.4818(4) 0.0210(8) Uani 1 1 d . . .
Cl4 Cl 1.2338(5) 0.2303(5) 0.9646(4) 0.0222(8) Uani 1 1 d . . .
Cl5 Cl 0.8891(5) 0.3465(5) 1.0969(4) 0.0239(8) Uani 1 1 d . . .
Cl6 Cl 0.6722(5) 0.1522(5) 0.9487(4) 0.0210(8) Uani 1 1 d . . .
O1 O 0.5077(14) 0.0116(13) 0.3866(9) 0.018(2) Uani 1 1 d . . .
O2 O 0.4349(13) 0.3306(12) 0.3116(10) 0.016(2) Uani 1 1 d U . .
O3 O 0.9976(14) -0.0014(13) 0.8878(10) 0.018(2) Uani 1 1 d . . .
O4 O 0.9399(13) 0.3282(12) 0.7952(11) 0.018(2) Uani 1 1 d . . .
Ta1 Ta 0.46173(7) 0.19532(7) 0.46545(5) 0.01496(19) Uani 1 1 d . . .
Ta2 Ta 0.95287(7) 0.19318(7) 0.95236(6) 0.01492(19) Uani 1 1 d . . .

loop_
_atom_site_aniso_label
_atom_site_aniso_U_11
_atom_site_aniso_U_22
_atom_site_aniso_U_33
_atom_site_aniso_U_23
_atom_site_aniso_U_13
_atom_site_aniso_U_12
C1 0.032(9) 0.035(10) 0.006(6) -0.004(6) 0.001(6) 0.005(8)
C2 0.043(11) 0.019(9) 0.021(8) 0.005(7) -0.005(7) 0.005(8)
C3 0.021(8) 0.027(9) 0.016(7) -0.007(6) -0.002(6) -0.002(7)
C4 0.043(11) 0.034(11) 0.024(9) 0.006(8) 0.009(8) -0.005(9)
Cl1 0.0185(17) 0.023(2) 0.0257(19) -0.0032(15) -0.0018(14) -0.0046(15)
Cl2 0.037(2) 0.019(2) 0.0224(18) -0.0054(15) 0.0028(16) -0.0041(17)
Cl3 0.0171(17) 0.022(2) 0.0241(18) -0.0060(15) -0.0009(14) 0.0011(14)
Cl4 0.0188(18) 0.0184(19) 0.0288(19) -0.0042(15) 0.0009(14) -0.0037(14)
Cl5 0.032(2) 0.0166(19) 0.0249(19) -0.0092(15) 0.0047(15) -0.0007(16)
Cl6 0.0169(17) 0.023(2) 0.0199(17) -0.0007(15) -0.0015(13) 0.0009(14)
O1 0.024(6) 0.018(6) 0.009(5) -0.003(4) 0.002(4) 0.009(4)
O2 0.019(4) 0.009(4) 0.020(4) -0.003(3) -0.001(3) -0.003(3)
O3 0.024(6) 0.019(6) 0.011(5) -0.008(4) -0.002(4) 0.004(4)
O4 0.023(6) 0.005(5) 0.025(6) -0.001(4) 0.003(4) -0.001(4)
Ta1 0.0168(3) 0.0136(3) 0.0133(3) -0.0015(2) -0.0018(2) 0.0004(2)
Ta2 0.0161(3) 0.0136(3) 0.0137(3) -0.0013(2) -0.0009(2) 0.0007(2)

loop_
_atom_type_symbol
_atom_type_description
_atom_type_scat_dispersion_real
_atom_type_scat_dispersion_imag
_atom_type_scat_source
C C 0.0033 0.0016 'International Tables Vol C Tables 4.2.6.8 and 6.1.1.4'
H H 0.0000 0.0000 'International Tables Vol C Tables 4.2.6.8 and 6.1.1.4'
O O 0.0106 0.0060 'International Tables Vol C Tables 4.2.6.8 and 6.1.1.4'
Cl Cl 0.1484 0.1585 'International Tables Vol C Tables 4.2.6.8 and 6.1.1.4'
Ta Ta -0.7052 6.5227 'International Tables Vol C Tables 4.2.6.8 and 6.1.1.4'

loop_
_geom_angle_atom_site_label_1
_geom_angle_atom_site_label_2
_geom_angle_atom_site_label_3
_geom_angle
_geom_angle_site_symmetry_1
_geom_angle_site_symmetry_3
_geom_angle_publ_flag
O1 C1 H1A 109.5 . . ?
O1 C1 H1B 109.5 . . ?
H1A C1 H1B 109.5 . . ?
O1 C1 H1C 109.5 . . ?
H1A C1 H1C 109.5 . . ?
H1B C1 H1C 109.5 . . ?
O2 C2 H2A 109.5 . . ?
O2 C2 H2B 109.5 . . ?
H2A C2 H2B 109.5 . . ?
O2 C2 H2C 109.5 . . ?
H2A C2 H2C 109.5 . . ?
H2B C2 H2C 109.5 . . ?
O3 C3 H3A 109.5 . . ?
O3 C3 H3B 109.5 . . ?
H3A C3 H3B 109.5 . . ?
O3 C3 H3C 109.5 . . ?
H3A C3 H3C 109.5 . . ?
H3B C3 H3C 109.5 . . ?
O4 C4 H4A 109.5 . . ?
O4 C4 H4B 109.5 . . ?
H4A C4 H4B 109.5 . . ?
O4 C4 H4C 109.5 . . ?
H4A C4 H4C 109.5 . . ?
H4B C4 H4C 109.5 . . ?
C1 O1 Ta1 120.3(10) . . ?
C1 O1 Ta1 125.5(9) . 2_656 ?
Ta1 O1 Ta1 110.9(4) . 2_656 ?
C2 O2 Ta1 174.6(11) . . ?
C3 O3 Ta2 120.3(9) . . ?
C3 O3 Ta2 125.4(10) . 2_757 ?
Ta2 O3 Ta2 110.2(4) . 2_757 ?
C4 O4 Ta2 164.6(12) . . ?
O2 Ta1 O1 94.3(4) . . ?
O2 Ta1 O1 163.2(4) . 2_656 ?
O1 Ta1 O1 69.1(4) . 2_656 ?
O2 Ta1 Cl2 104.8(4) . . ?
O1 Ta1 Cl2 160.7(3) . . ?
O1 Ta1 Cl2 91.9(3) 2_656 . ?
O2 Ta1 Cl3 91.6(4) . . ?
O1 Ta1 Cl3 92.8(3) . . ?
O1 Ta1 Cl3 86.4(3) 2_656 . ?
Cl2 Ta1 Cl3 89.09(15) . . ?
O2 Ta1 Cl1 91.8(4) . . ?
O1 Ta1 Cl1 88.3(3) . . ?
O1 Ta1 Cl1 90.7(3) 2_656 . ?
Cl2 Ta1 Cl1 88.78(15) . . ?
Cl3 Ta1 Cl1 176.36(13) . . ?
O4 Ta2 O3 97.6(5) . . ?
O4 Ta2 O3 166.2(4) . 2_757 ?
O3 Ta2 O3 69.8(4) . 2_757 ?
O4 Ta2 Cl5 103.3(4) . . ?
O3 Ta2 Cl5 158.7(3) . . ?
O3 Ta2 Cl5 89.7(3) 2_757 . ?
O4 Ta2 Cl6 92.3(4) . . ?
O3 Ta2 Cl6 87.0(3) . . ?
O3 Ta2 Cl6 92.7(3) 2_757 . ?
Cl5 Ta2 Cl6 88.14(14) . . ?
O4 Ta2 Cl4 89.8(4) . . ?
O3 Ta2 Cl4 93.4(3) . . ?
O3 Ta2 Cl4 85.4(3) 2_757 . ?
Cl5 Ta2 Cl4 90.71(15) . . ?
Cl6 Ta2 Cl4 177.83(13) . . ?

loop_
_geom_bond_atom_site_label_1
_geom_bond_atom_site_label_2
_geom_bond_distance
_geom_bond_site_symmetry_2
_geom_bond_publ_flag
C1 O1 1.481(17) . ?
C1 H1A 0.9800 . ?
C1 H1B 0.9800 . ?
C1 H1C 0.9800 . ?
C2 O2 1.430(19) . ?
C2 H2A 0.9800 . ?
C2 H2B 0.9800 . ?
C2 H2C 0.9800 . ?
C3 O3 1.463(17) . ?
C3 H3A 0.9800 . ?
C3 H3B 0.9800 . ?
C3 H3C 0.9800 . ?
C4 O4 1.41(2) . ?
C4 H4A 0.9800 . ?
C4 H4B 0.9800 . ?
C4 H4C 0.9800 . ?
Cl1 Ta1 2.359(4) . ?
Cl2 Ta1 2.331(4) . ?
Cl3 Ta1 2.358(4) . ?
Cl4 Ta2 2.356(4) . ?
Cl5 Ta2 2.339(4) . ?
Cl6 Ta2 2.355(4) . ?
O1 Ta1 2.047(11) . ?
O1 Ta1 2.132(11) 2_656 ?
O2 Ta1 1.793(11) . ?
O3 Ta2 2.049(11) . ?
O3 Ta2 2.130(11) 2_757 ?
O4 Ta2 1.813(11) . ?
Ta1 O1 2.132(11) 2_656 ?
Ta2 O3 2.130(11) 2_757 ?

loop_
_geom_torsion_atom_site_label_1
_geom_torsion_atom_site_label_2
_geom_torsion_atom_site_label_3
_geom_torsion_atom_site_label_4
_geom_torsion
_geom_torsion_site_symmetry_1
_geom_torsion_site_symmetry_2
_geom_torsion_site_symmetry_3
_geom_torsion_site_symmetry_4
_geom_torsion_publ_flag
C2 O2 Ta1 O1 -24(12) . . . . ?
C2 O2 Ta1 O1 -34(12) . . . 2_656 ?
C2 O2 Ta1 Cl2 154(12) . . . . ?
C2 O2 Ta1 Cl3 -117(12) . . . . ?
C2 O2 Ta1 Cl1 65(12) . . . . ?
C1 O1 Ta1 O2 22.4(11) . . . . ?
Ta1 O1 Ta1 O2 -176.9(5) 2_656 . . . ?
C1 O1 Ta1 O1 -160.7(14) . . . 2_656 ?
Ta1 O1 Ta1 O1 0.0 2_656 . . 2_656 ?
C1 O1 Ta1 Cl2 -150.6(10) . . . . ?
Ta1 O1 Ta1 Cl2 10.1(14) 2_656 . . . ?
C1 O1 Ta1 Cl3 114.3(10) . . . . ?
Ta1 O1 Ta1 Cl3 -85.0(5) 2_656 . . . ?
C1 O1 Ta1 Cl1 -69.2(10) . . . . ?
Ta1 O1 Ta1 Cl1 91.5(5) 2_656 . . . ?
C4 O4 Ta2 O3 -86(5) . . . . ?
C4 O4 Ta2 O3 -62(5) . . . 2_757 ?
C4 O4 Ta2 Cl5 98(5) . . . . ?
C4 O4 Ta2 Cl6 -174(5) . . . . ?
C4 O4 Ta2 Cl4 7(5) . . . . ?
C3 O3 Ta2 O4 -27.6(11) . . . . ?
Ta2 O3 Ta2 O4 174.1(5) 2_757 . . . ?
C3 O3 Ta2 O3 158.3(14) . . . 2_757 ?
Ta2 O3 Ta2 O3 0.0 2_757 . . 2_757 ?
C3 O3 Ta2 Cl5 141.3(9) . . . . ?
Ta2 O3 Ta2 Cl5 -17.0(13) 2_757 . . . ?
C3 O3 Ta2 Cl6 64.3(10) . . . . ?
Ta2 O3 Ta2 Cl6 -94.0(5) 2_757 . . . ?
C3 O3 Ta2 Cl4 -117.9(10) . . . . ?
Ta2 O3 Ta2 Cl4 83.8(5) 2_757 . . . ?
